data_4063326
loop_
_publ_author_name
'Seiji Ogo'
'Yoshitaka Takebe'
'Keiji Uehara'
'Takayuki Yamazaki'
'Hidetaka Nakai'
'Yoshihito Watanabe'
'Shunichi Fukuzumi'

_publ_section_title
;
 pH-Dependent C-C Coupling Reactions Catalyzed by Water-Soluble
 Palladacyclic Aqua Catalysts in Water
;
_journal_issue 2
_journal_name_full Organometallics
_journal_page_first 331
_journal_page_last 338
_journal_paper_doi 10.1021/om0503592
_journal_volume 25
_journal_year 2006
_chemical_formula_sum 'C26 H48 B2 F8 O6 P2 Pd2'
_chemical_formula_weight 905.02
_space_group_IT_number 2
_symmetry_cell_setting triclinic
_symmetry_Int_Tables_number 2
_symmetry_space_group_name_Hall '-P 1'
_symmetry_space_group_name_H-M 'P -1'
_cell_angle_alpha 70.71(1)
_cell_angle_beta 76.78(1)
_cell_angle_gamma 74.00(1)
_cell_formula_units_Z 2
_cell_length_a 11.470(4)
_cell_length_b 13.402(5)
_cell_length_c 14.227(5)
_cell_measurement_reflns_used 6774
_cell_measurement_temperature 223.2
_cell_measurement_theta_max 27.5
_cell_measurement_theta_min 3.0
_cell_volume 1961(1)
_computing_cell_refinement CRYSTALCLEAR
_computing_data_collection CRYSTALCLEAR
_computing_data_reduction 'teXsan Ver. 1.11'
_computing_publication_material 'teXsan Ver. 1.11'
_computing_structure_refinement 'teXsan Ver. 1.10'
_computing_structure_solution SIR92
_diffrn_detector_area_resol_mean 14.62
_diffrn_measured_fraction_theta_full 0.9910
_diffrn_measured_fraction_theta_max 0.9910
_diffrn_measurement_device_type 'Rigaku/MSC Mercury CCD'
_diffrn_measurement_method \w
_diffrn_radiation_type 'Mo K\a'
_diffrn_radiation_wavelength 0.7107
_diffrn_reflns_av_R_equivalents 0.029
_diffrn_reflns_limit_h_max 14
_diffrn_reflns_limit_h_min -12
_diffrn_reflns_limit_k_max 17
_diffrn_reflns_limit_k_min -17
_diffrn_reflns_limit_l_max 15
_diffrn_reflns_limit_l_min -18
_diffrn_reflns_number 15538
_diffrn_reflns_theta_full 27.48
_diffrn_reflns_theta_max 27.48
_exptl_absorpt_coefficient_mu 1.070
_exptl_absorpt_correction_T_max 0.849
_exptl_absorpt_correction_T_min 0.800
_exptl_absorpt_correction_type multi-scan
_exptl_absorpt_process_details '(Jacobson, 1998)'
_exptl_crystal_colour Yellow
_exptl_crystal_density_diffrn 1.532
_exptl_crystal_density_method 'not measured'
_exptl_crystal_description Block
_exptl_crystal_size_max 0.200
_exptl_crystal_size_mid 0.200
_exptl_crystal_size_min 0.200
_refine_diff_density_max 1.41
_refine_diff_density_min -1.07
_refine_ls_extinction_method none
_refine_ls_goodness_of_fit_ref 1.151
_refine_ls_hydrogen_treatment noref
_refine_ls_number_parameters 415
_refine_ls_number_reflns 8580
_refine_ls_R_factor_gt 0.0644
_refine_ls_shift/su_max 0.0012
_refine_ls_structure_factor_coef Fsqd
_refine_ls_weighting_details 'w = 1/[\s^2^(Fo^2^) + (0.09000(Max(Fo^2^,0) + 2Fc^2^)/3)^2^]'
_refine_ls_weighting_scheme calc
_refine_ls_wR_factor_ref 0.1806
_reflns_number_gt 5811
_reflns_number_total 8580
_reflns_threshold_expression F^2^>2.0\s(F^2^)
_cod_original_sg_symbol_H-M 'P -1         '
_cod_original_formula_sum 'C26 H48 B2 F8 O6 P2 Pd2 '
_cod_database_code 4063326

loop_
_symmetry_equiv_pos_as_xyz
x,y,z
-x,-y,-z

loop_
_atom_site_label
_atom_site_type_symbol
_atom_site_fract_x
_atom_site_fract_y
_atom_site_fract_z
_atom_site_U_iso_or_equiv
_atom_site_adp_type
_atom_site_occupancy
_atom_site_calc_flag
Pd(1) Pd 0.16934(4) 1.24927(4) 0.77892(4) 0.0552(1) Uani 1.00 d
Pd(2) Pd 0.23401(5) 0.71346(4) 0.81949(4) 0.0554(1) Uani 1.00 d
P(1) P 0.3622(1) 1.2230(1) 0.7918(1) 0.0522(4) Uani 1.00 d
P(2) P 0.1655(1) 0.8058(1) 0.6780(1) 0.0514(4) Uani 1.00 d
F(1) F 0.1349(5) 0.8555(7) 0.9985(5) 0.153(3) Uani 1.00 d
F(2) F 0.2438(6) 0.9641(5) 1.0172(6) 0.152(3) Uani 1.00 d
F(3) F 0.3261(5) 0.7898(5) 1.0344(6) 0.134(3) Uani 1.00 d
F(4) F 0.1762(6) 0.8414(6) 1.1487(5) 0.140(3) Uani 1.00 d
F(5) F 0.0325(6) 0.5416(6) 1.1015(4) 0.153(3) Uani 1.00 d
F(6) F 0.2349(6) 0.4692(5) 1.1054(5) 0.139(2) Uani 1.00 d
F(7) F 0.1108(7) 0.4994(5) 1.2407(5) 0.151(3) Uani 1.00 d
F(8) F 0.1019(6) 0.3690(5) 1.1842(5) 0.140(3) Uani 1.00 d
O(1) O 0.1058(5) 1.1584(5) 0.9309(4) 0.097(2) Uani 1.00 d
O(2) O -0.0184(4) 1.2896(4) 0.7510(4) 0.074(1) Uani 1.00 d
O(3) O 0.4294(4) 1.2895(4) 0.6855(4) 0.069(1) Uani 1.00 d
O(4) O 0.0658(5) 0.6683(5) 0.9079(4) 0.095(2) Uani 1.00 d
O(5) O 0.3165(5) 0.6312(4) 0.9566(3) 0.075(2) Uani 1.00 d
O(6) O 0.2767(4) 0.8515(4) 0.5979(3) 0.062(1) Uani 1.00 d
C(1) C 0.2288(5) 1.3308(5) 0.6403(5) 0.052(2) Uani 1.00 d
C(2) C 0.1562(6) 1.3793(6) 0.5646(5) 0.065(2) Uani 1.00 d
C(3) C 0.2023(7) 1.4378(6) 0.4682(6) 0.071(2) Uani 1.00 d
C(4) C 0.3228(7) 1.4466(5) 0.4449(5) 0.064(2) Uani 1.00 d
C(5) C 0.3992(6) 1.3970(5) 0.5179(5) 0.063(2) Uani 1.00 d
C(6) C 0.3514(5) 1.3388(4) 0.6100(5) 0.051(2) Uani 1.00 d
C(7) C 0.3728(9) 1.5106(8) 0.3411(6) 0.091(3) Uani 1.00 d
C(8) C 0.3960(6) 1.2756(6) 0.8827(6) 0.070(2) Uani 1.00 d
C(9) C 0.3363(9) 1.3970(7) 0.8624(8) 0.103(4) Uani 1.00 d
C(10) C 0.359(1) 1.2121(9) 0.9906(7) 0.117(4) Uani 1.00 d
C(11) C 0.4515(6) 1.0838(6) 0.8089(6) 0.069(2) Uani 1.00 d
C(12) C 0.5866(8) 1.0768(8) 0.793(1) 0.122(4) Uani 1.00 d
C(13) C 0.413(1) 1.0321(8) 0.7462(9) 0.118(4) Uani 1.00 d
C(14) C 0.3876(6) 0.7551(5) 0.7381(5) 0.055(2) Uani 1.00 d
C(15) C 0.4986(6) 0.7236(6) 0.7730(5) 0.067(2) Uani 1.00 d
C(16) C 0.6015(6) 0.7556(6) 0.7120(7) 0.072(2) Uani 1.00 d
C(17) C 0.5988(6) 0.8191(6) 0.6147(6) 0.069(2) Uani 1.00 d
C(18) C 0.4897(6) 0.8517(5) 0.5767(5) 0.060(2) Uani 1.00 d
C(19) C 0.3906(5) 0.8185(5) 0.6364(5) 0.051(2) Uani 1.00 d
C(20) C 0.7165(8) 0.8530(8) 0.5503(8) 0.099(3) Uani 1.00 d
C(21) C 0.1155(6) 0.7313(5) 0.6139(5) 0.063(2) Uani 1.00 d
C(22) C 0.211(1) 0.6291(8) 0.6111(9) 0.129(5) Uani 1.00 d
C(23) C 0.0845(9) 0.7965(8) 0.5102(7) 0.094(3) Uani 1.00 d
C(24) C 0.0471(6) 0.9281(5) 0.6804(6) 0.069(2) Uani 1.00 d
C(25) C -0.0738(8) 0.9042(8) 0.7414(9) 0.110(4) Uani 1.00 d
C(26) C 0.0941(9) 1.0037(7) 0.7164(8) 0.101(3) Uani 1.00 d
B(1) B 0.2181(8) 0.8640(9) 1.0482(9) 0.083(3) Uani 1.00 d
B(2) B 0.1170(9) 0.4711(8) 1.1591(7) 0.079(3) Uani 1.00 d
H(1) H 0.0731 1.3726 0.5785 0.0767 Uiso 1.00 calc
H(2) H 0.1497 1.4716 0.4182 0.0854 Uiso 1.00 calc
H(3) H 0.4821 1.4031 0.5045 0.0756 Uiso 1.00 calc
H(4) H 0.3285 1.5835 0.3278 0.1078 Uiso 1.00 calc
H(5) H 0.3641 1.4798 0.2925 0.1078 Uiso 1.00 calc
H(6) H 0.4571 1.5076 0.3385 0.1078 Uiso 1.00 calc
H(7) H 0.4823 1.2690 0.8723 0.0839 Uiso 1.00 calc
H(8) H 0.2497 1.4069 0.8704 0.1233 Uiso 1.00 calc
H(9) H 0.3563 1.4244 0.9093 0.1233 Uiso 1.00 calc
H(10) H 0.3658 1.4351 0.7960 0.1233 Uiso 1.00 calc
H(11) H 0.2718 1.2186 1.0027 0.1417 Uiso 1.00 calc
H(12) H 0.3991 1.1393 1.0015 0.1417 Uiso 1.00 calc
H(13) H 0.3792 1.2425 1.0350 0.1417 Uiso 1.00 calc
H(14) H 0.4295 1.0449 0.8774 0.0824 Uiso 1.00 calc
H(15) H 0.6053 1.1082 0.8361 0.1480 Uiso 1.00 calc
H(16) H 0.6289 1.0028 0.8053 0.1480 Uiso 1.00 calc
H(17) H 0.6120 1.1144 0.7243 0.1480 Uiso 1.00 calc
H(18) H 0.3276 1.0362 0.7625 0.1418 Uiso 1.00 calc
H(19) H 0.4558 0.9585 0.7587 0.1418 Uiso 1.00 calc
H(20) H 0.4331 1.0692 0.6770 0.1418 Uiso 1.00 calc
H(21) H 0.1627 1.1227 0.9773 0.1157 Uiso 1.00 calc
H(22) H 0.0221 1.1562 0.9511 0.1157 Uiso 1.00 calc
H(23) H -0.0701 1.2626 0.8123 0.0874 Uiso 1.00 calc
H(24) H -0.0453 1.3657 0.7273 0.0874 Uiso 1.00 calc
H(25) H 0.5047 0.6783 0.8398 0.0794 Uiso 1.00 calc
H(26) H 0.6762 0.7332 0.7385 0.0874 Uiso 1.00 calc
H(27) H 0.4851 0.8967 0.5098 0.0716 Uiso 1.00 calc
H(28) H 0.7777 0.7899 0.5448 0.1199 Uiso 1.00 calc
H(29) H 0.7449 0.8925 0.5816 0.1199 Uiso 1.00 calc
H(30) H 0.6996 0.8967 0.4854 0.1199 Uiso 1.00 calc
H(31) H 0.0427 0.7107 0.6533 0.0768 Uiso 1.00 calc
H(32) H 0.2256 0.5888 0.6776 0.1582 Uiso 1.00 calc
H(33) H 0.1825 0.5868 0.5827 0.1582 Uiso 1.00 calc
H(34) H 0.2850 0.6469 0.5711 0.1582 Uiso 1.00 calc
H(35) H 0.0582 0.7533 0.4821 0.1118 Uiso 1.00 calc
H(36) H 0.0208 0.8582 0.5156 0.1118 Uiso 1.00 calc
H(37) H 0.1552 0.8197 0.4687 0.1118 Uiso 1.00 calc
H(38) H 0.0329 0.9645 0.6127 0.0826 Uiso 1.00 calc
H(39) H -0.0621 0.8659 0.8095 0.1312 Uiso 1.00 calc
H(40) H -0.1017 0.8602 0.7145 0.1312 Uiso 1.00 calc
H(41) H -0.1327 0.9696 0.7398 0.1312 Uiso 1.00 calc
H(42) H 0.1109 0.9693 0.7830 0.1209 Uiso 1.00 calc
H(43) H 0.0337 1.0690 0.7143 0.1209 Uiso 1.00 calc
H(44) H 0.1673 1.0203 0.6731 0.1209 Uiso 1.00 calc
H(45) H -0.0061 0.6876 0.8776 0.1153 Uiso 1.00 calc
H(46) H 0.0640 0.6276 0.9770 0.1153 Uiso 1.00 calc
H(47) H 0.3857 0.5753 0.9431 0.0915 Uiso 1.00 calc
H(48) H 0.3469 0.6825 0.9731 0.0915 Uiso 1.00 calc

loop_
_atom_site_aniso_label
_atom_site_aniso_U_11
_atom_site_aniso_U_22
_atom_site_aniso_U_33
_atom_site_aniso_U_12
_atom_site_aniso_U_13
_atom_site_aniso_U_23
Pd(1) 0.0468(3) 0.0491(3) 0.0641(3) -0.0118(2) -0.0083(2) -0.0077(2)
Pd(2) 0.0635(3) 0.0492(3) 0.0521(3) -0.0200(2) -0.0112(2) -0.0046(2)
P(1) 0.0471(8) 0.0490(8) 0.0594(9) -0.0108(6) -0.0110(7) -0.0120(7)
P(2) 0.0556(8) 0.0438(8) 0.0518(9) -0.0105(7) -0.0102(7) -0.0087(7)
F(1) 0.067(3) 0.271(9) 0.134(5) -0.036(4) -0.016(3) -0.075(6)
F(2) 0.133(5) 0.095(4) 0.187(7) -0.038(4) -0.031(5) 0.027(4)
F(3) 0.085(3) 0.145(5) 0.204(7) 0.003(3) -0.055(4) -0.093(5)
F(4) 0.155(5) 0.178(7) 0.111(5) -0.106(5) 0.028(4) -0.048(4)
F(5) 0.142(5) 0.192(7) 0.090(4) -0.013(5) -0.060(4) 0.015(4)
F(6) 0.128(5) 0.121(5) 0.129(5) -0.047(4) 0.010(4) 0.010(4)
F(7) 0.214(7) 0.131(5) 0.113(5) 0.025(5) -0.080(5) -0.055(4)
F(8) 0.159(6) 0.121(5) 0.147(6) -0.081(4) -0.037(5) 0.002(4)
O(1) 0.059(3) 0.109(4) 0.087(4) -0.022(3) -0.006(3) 0.018(3)
O(2) 0.045(2) 0.076(3) 0.087(3) -0.017(2) -0.009(2) -0.004(3)
O(3) 0.048(2) 0.083(3) 0.069(3) -0.020(2) -0.007(2) -0.011(3)
O(4) 0.085(4) 0.132(5) 0.071(3) -0.063(4) -0.015(3) 0.004(3)
O(5) 0.097(4) 0.071(3) 0.055(3) -0.027(3) -0.027(3) 0.002(2)
O(6) 0.061(3) 0.066(3) 0.053(3) -0.018(2) -0.008(2) -0.004(2)
C(1) 0.051(3) 0.049(3) 0.053(3) -0.012(3) -0.009(3) -0.012(3)
C(2) 0.065(4) 0.068(4) 0.060(4) -0.015(3) -0.016(3) -0.012(3)
C(3) 0.074(4) 0.069(4) 0.068(5) -0.009(4) -0.027(4) -0.013(4)
C(4) 0.085(5) 0.057(4) 0.053(4) -0.018(3) -0.009(3) -0.016(3)
C(5) 0.067(4) 0.054(4) 0.071(4) -0.019(3) -0.004(3) -0.020(3)
C(6) 0.048(3) 0.043(3) 0.055(3) -0.013(2) -0.014(3) 0.000(3)
C(7) 0.117(7) 0.107(7) 0.052(4) -0.046(6) -0.015(4) -0.006(4)
C(8) 0.068(4) 0.070(4) 0.079(5) -0.014(3) -0.018(4) -0.028(4)
C(9) 0.116(7) 0.079(6) 0.126(8) -0.021(5) -0.015(6) -0.047(6)
C(10) 0.17(1) 0.126(9) 0.065(6) -0.052(8) -0.026(6) -0.027(6)
C(11) 0.063(4) 0.058(4) 0.080(5) -0.005(3) -0.020(4) -0.015(3)
C(12) 0.061(5) 0.094(7) 0.20(1) 0.009(5) -0.035(6) -0.031(7)
C(13) 0.124(8) 0.092(7) 0.16(1) 0.001(6) -0.038(7) -0.079(7)
C(14) 0.061(4) 0.044(3) 0.058(4) -0.015(3) -0.005(3) -0.012(3)
C(15) 0.060(4) 0.069(4) 0.066(4) -0.010(3) -0.022(3) -0.007(3)
C(16) 0.044(3) 0.071(4) 0.104(6) -0.007(3) -0.017(4) -0.028(4)
C(17) 0.059(4) 0.061(4) 0.085(5) -0.012(3) 0.005(4) -0.028(4)
C(18) 0.062(4) 0.055(4) 0.061(4) -0.020(3) 0.001(3) -0.014(3)
C(19) 0.053(3) 0.044(3) 0.054(3) -0.020(2) -0.006(3) -0.006(3)
C(20) 0.069(5) 0.100(7) 0.127(8) -0.030(5) 0.015(5) -0.039(6)
C(21) 0.070(4) 0.058(4) 0.067(4) -0.012(3) -0.021(3) -0.019(3)
C(22) 0.16(1) 0.090(7) 0.15(1) 0.027(7) -0.082(9) -0.069(7)
C(23) 0.110(7) 0.101(6) 0.079(6) -0.033(5) -0.032(5) -0.016(5)
C(24) 0.069(4) 0.052(4) 0.081(5) -0.002(3) -0.016(4) -0.020(3)
C(25) 0.060(5) 0.096(7) 0.16(1) 0.002(4) 0.000(5) -0.048(7)
C(26) 0.117(7) 0.070(5) 0.124(8) -0.030(5) -0.002(6) -0.042(5)
B(1) 0.056(5) 0.094(7) 0.096(7) -0.028(5) -0.007(5) -0.017(6)
B(2) 0.086(6) 0.089(6) 0.057(5) -0.038(5) -0.022(4) 0.009(4)

loop_
_atom_type_symbol
_atom_type_description
_atom_type_scat_dispersion_real
_atom_type_scat_dispersion_imag
_atom_type_scat_source
C C 0.003 0.002
;International Tables for Crystallography
(1992, Vol. C, Tables 4.2.6.8 and 6.1.1.1)
;
H H 0.000 0.000
;International Tables for Crystallography
(1992, Vol. C, Table 6.1.1.2)
;
B B 0.001 0.001
;International Tables for Crystallography
(1992, Vol. C, Tables 4.2.6.8 and 6.1.1.1)
;
F F 0.017 0.010
;International Tables for Crystallography
(1992, Vol. C, Tables 4.2.6.8 and 6.1.1.1)
;
O O 0.011 0.006
;International Tables for Crystallography
(1992, Vol. C, Tables 4.2.6.8 and 6.1.1.1)
;
P P 0.102 0.094
;International Tables for Crystallography
(1992, Vol. C, Tables 4.2.6.8 and 6.1.1.1)
;
Pd Pd -0.999 1.007
;International Tables for Crystallography
(1992, Vol. C, Tables 4.2.6.8 and 6.1.1.1)
;

loop_
_geom_angle_atom_site_label_1
_geom_angle_atom_site_label_2
_geom_angle_atom_site_label_3
_geom_angle
_geom_angle_publ_flag
P(1) Pd(1) O(1) 98.8(1) yes
P(1) Pd(1) O(2) 173.6(1) yes
P(1) Pd(1) C(1) 80.8(2) yes
O(1) Pd(1) O(2) 87.4(2) yes
O(1) Pd(1) C(1) 179.4(2) yes
O(2) Pd(1) C(1) 93.0(2) yes
P(2) Pd(2) O(4) 98.7(2) yes
P(2) Pd(2) O(5) 174.1(1) yes
P(2) Pd(2) C(14) 81.1(2) yes
O(4) Pd(2) O(5) 86.5(2) yes
O(4) Pd(2) C(14) 179.8(2) yes
O(5) Pd(2) C(14) 93.7(2) yes
Pd(1) P(1) O(3) 107.8(2) yes
Pd(1) P(1) C(8) 117.0(2) yes
Pd(1) P(1) C(11) 116.0(2) yes
O(3) P(1) C(8) 103.0(3) yes
O(3) P(1) C(11) 103.5(3) yes
C(8) P(1) C(11) 107.9(3) yes
Pd(2) P(2) O(6) 108.2(2) yes
Pd(2) P(2) C(21) 116.8(2) yes
Pd(2) P(2) C(24) 116.2(2) yes
O(6) P(2) C(21) 103.3(3) yes
O(6) P(2) C(24) 103.1(3) yes
C(21) P(2) C(24) 107.5(3) yes
P(1) O(3) C(6) 113.4(4) yes
P(2) O(6) C(19) 113.8(4) yes
Pd(1) C(1) C(2) 123.9(5) yes
Pd(1) C(1) C(6) 121.5(4) yes
C(2) C(1) C(6) 114.6(6) yes
C(1) C(2) C(3) 121.6(6) yes
C(2) C(3) C(4) 120.6(6) yes
C(3) C(4) C(5) 119.5(6) yes
C(3) C(4) C(7) 120.8(7) yes
C(5) C(4) C(7) 119.7(7) yes
C(4) C(5) C(6) 118.0(6) yes
O(3) C(6) C(1) 116.3(5) yes
O(3) C(6) C(5) 117.9(5) yes
C(1) C(6) C(5) 125.5(6) yes
P(1) C(8) C(9) 109.8(6) yes
P(1) C(8) C(10) 112.3(5) yes
C(9) C(8) C(10) 112.0(7) yes
P(1) C(11) C(12) 112.6(6) yes
P(1) C(11) C(13) 109.7(6) yes
C(12) C(11) C(13) 113.9(8) yes
Pd(2) C(14) C(15) 124.3(5) yes
Pd(2) C(14) C(19) 120.9(4) yes
C(15) C(14) C(19) 114.8(6) yes
C(14) C(15) C(16) 121.0(7) yes
C(15) C(16) C(17) 122.0(6) yes
C(16) C(17) C(18) 118.9(6) yes
C(16) C(17) C(20) 119.7(7) yes
C(18) C(17) C(20) 121.5(8) yes
C(17) C(18) C(19) 118.6(7) yes
O(6) C(19) C(14) 116.0(5) yes
O(6) C(19) C(18) 119.2(6) yes
C(14) C(19) C(18) 124.8(6) yes
P(2) C(21) C(22) 109.0(5) yes
P(2) C(21) C(23) 114.2(5) yes
C(22) C(21) C(23) 111.6(7) yes
P(2) C(24) C(25) 112.8(5) yes
P(2) C(24) C(26) 109.7(5) yes
C(25) C(24) C(26) 112.3(7) yes
F(1) B(1) F(2) 113.4(9) yes
F(1) B(1) F(3) 109.5(8) yes
F(1) B(1) F(4) 110.3(7) yes
F(2) B(1) F(3) 108.2(7) yes
F(2) B(1) F(4) 107.5(9) yes
F(3) B(1) F(4) 107.7(9) yes
F(5) B(2) F(6) 110.6(7) yes
F(5) B(2) F(7) 110.5(9) yes
F(5) B(2) F(8) 111.2(8) yes
F(6) B(2) F(7) 108.6(8) yes
F(6) B(2) F(8) 105.5(9) yes
F(7) B(2) F(8) 110.3(8) yes

loop_
_geom_bond_atom_site_label_1
_geom_bond_atom_site_label_2
_geom_bond_distance
_geom_bond_publ_flag
Pd(1) P(1) 2.183(2) yes
Pd(1) O(1) 2.172(6) yes
Pd(1) O(2) 2.166(4) yes
Pd(1) C(1) 1.981(6) yes
Pd(2) P(2) 2.178(2) yes
Pd(2) O(4) 2.169(5) yes
Pd(2) O(5) 2.182(4) yes
Pd(2) C(14) 1.984(6) yes
P(1) O(3) 1.622(5) yes
P(1) C(8) 1.817(7) yes
P(1) C(11) 1.830(7) yes
P(2) O(6) 1.613(5) yes
P(2) C(21) 1.820(6) yes
P(2) C(24) 1.822(7) yes
F(1) B(1) 1.36(1) yes
F(2) B(1) 1.36(1) yes
F(3) B(1) 1.38(1) yes
F(4) B(1) 1.36(1) yes
F(5) B(2) 1.36(1) yes
F(6) B(2) 1.39(1) yes
F(7) B(2) 1.32(1) yes
F(8) B(2) 1.35(1) yes
O(3) C(6) 1.428(7) yes
O(6) C(19) 1.433(7) yes
C(1) C(2) 1.388(9) yes
C(1) C(6) 1.396(8) yes
C(2) C(3) 1.40(1) yes
C(3) C(4) 1.37(1) yes
C(4) C(5) 1.389(10) yes
C(4) C(7) 1.51(1) yes
C(5) C(6) 1.362(9) yes
C(8) C(9) 1.54(1) yes
C(8) C(10) 1.52(1) yes
C(11) C(12) 1.49(1) yes
C(11) C(13) 1.49(1) yes
C(14) C(15) 1.378(9) yes
C(14) C(19) 1.413(8) yes
C(15) C(16) 1.376(10) yes
C(16) C(17) 1.37(1) yes
C(17) C(18) 1.379(10) yes
C(17) C(20) 1.54(1) yes
C(18) C(19) 1.342(8) yes
C(21) C(22) 1.51(1) yes
C(21) C(23) 1.51(1) yes
C(24) C(25) 1.51(1) yes
C(24) C(26) 1.53(1) yes

loop_
_geom_contact_atom_site_label_1
_geom_contact_atom_site_label_2
_geom_contact_distance
_geom_contact_site_symmetry_2
Pd(2) F(1) 3.477(7) .
F(1) O(1) 2.748(7) 2_577
F(1) O(5) 3.301(9) .
F(1) O(4) 3.506(9) .
F(1) O(2) 3.598(9) 2_577
F(2) O(1) 2.701(9) .
F(2) C(12) 3.50(1) 2_677
F(2) C(11) 3.57(1) .
F(3) O(5) 2.737(7) .
F(3) C(8) 3.438(8) 2_677
F(3) C(10) 3.54(1) 2_677
F(4) O(2) 2.704(7) 2_577
F(4) C(12) 3.55(1) 2_677
F(5) O(4) 2.720(8) .
F(5) O(4) 3.356(10) 2_567
F(5) O(2) 3.512(9) 2_577
F(6) O(5) 2.693(8) .
F(7) O(2) 2.765(8) 2_577
F(7) C(3) 3.401(9) 1_546
F(8) O(4) 2.790(8) 2_567
F(8) C(21) 3.506(10) 2_567
F(8) C(25) 3.54(1) 2_567
O(5) B(1) 3.57(1) .

loop_
_geom_hbond_atom_site_label_D
_geom_hbond_atom_site_label_H
_geom_hbond_atom_site_label_A
_geom_hbond_site_symmetry_A
_geom_hbond_distance_DH
_geom_hbond_distance_HA
_geom_hbond_distance_DA
_geom_hbond_angle_DHA
_geom_hbond_publ_flag
O(2) H(23) O(1) . 0.958 2.704 2.997(7) 98.381 no
O(1) H(21) F(2) 1_555 0.953 2.014 2.701(7) 127.346 no
O(5) H(48) F(1) 1_555 0.962 2.909 3.301(9) 105.634 no
O(5) H(48) F(3) 1_555 0.962 1.852 2.74(1) 151.790 no
O(4) H(46) F(5) 1_555 0.953 1.784 2.720(7) 166.851 no

loop_
_geom_torsion_atom_site_label_1
_geom_torsion_atom_site_label_2
_geom_torsion_atom_site_label_3
_geom_torsion_atom_site_label_4
_geom_torsion
_geom_torsion_publ_flag
Pd(1) P(1) O(3) C(6) -5.0(4) yes
Pd(1) P(1) C(8) C(9) -54.3(6) yes
Pd(1) P(1) C(8) C(10) 71.1(7) yes
Pd(1) P(1) C(11) C(12) 166.3(6) yes
Pd(1) P(1) C(11) C(13) 38.4(7) yes
Pd(1) C(1) C(2) C(3) 178.8(5) yes
Pd(1) C(1) C(6) O(3) -2.8(7) yes
Pd(1) C(1) C(6) C(5) -176.9(5) yes
Pd(2) P(2) O(6) C(19) 1.9(4) yes
Pd(2) P(2) C(21) C(22) -47.0(7) yes
Pd(2) P(2) C(21) C(23) -172.5(5) yes
Pd(2) P(2) C(24) C(25) -69.1(6) yes
Pd(2) P(2) C(24) C(26) 57.0(6) yes
Pd(2) C(14) C(15) C(16) 179.9(5) yes
Pd(2) C(14) C(19) O(6) 1.1(7) yes
Pd(2) C(14) C(19) C(18) 178.8(5) yes
P(1) Pd(1) C(1) C(2) 176.3(5) yes
P(1) Pd(1) C(1) C(6) -0.3(4) yes
P(1) O(3) C(6) C(1) 5.2(7) yes
P(1) O(3) C(6) C(5) 179.7(5) yes
P(2) Pd(2) C(14) C(15) -178.0(6) yes
P(2) Pd(2) C(14) C(19) 0.1(4) yes
P(2) O(6) C(19) C(14) -2.0(6) yes
P(2) O(6) C(19) C(18) -179.8(5) yes
O(1) Pd(1) P(1) O(3) -177.7(3) yes
O(1) Pd(1) P(1) C(8) -62.3(3) yes
O(1) Pd(1) P(1) C(11) 66.9(3) yes
O(1) Pd(1) C(1) C(2) 128(20) yes
O(1) Pd(1) C(1) C(6) -48(20) yes
O(2) Pd(1) P(1) O(3) -12(1) yes
O(2) Pd(1) P(1) C(8) 102(1) yes
O(2) Pd(1) P(1) C(11) -128(1) yes
O(2) Pd(1) C(1) C(2) -5.4(6) yes
O(2) Pd(1) C(1) C(6) 178.0(5) yes
O(3) P(1) Pd(1) C(1) 2.8(3) yes
O(3) P(1) C(8) C(9) 63.7(6) yes
O(3) P(1) C(8) C(10) -171.0(6) yes
O(3) P(1) C(11) C(12) 48.5(7) yes
O(3) P(1) C(11) C(13) -79.4(7) yes
O(3) C(6) C(1) C(2) -179.7(5) yes
O(3) C(6) C(5) C(4) -178.9(5) yes
O(4) Pd(2) P(2) O(6) 179.0(2) yes
O(4) Pd(2) P(2) C(21) -65.1(3) yes
O(4) Pd(2) P(2) C(24) 63.6(3) yes
O(4) Pd(2) C(14) C(15) 179(62) yes
O(4) Pd(2) C(14) C(19) -2(62) yes
O(5) Pd(2) P(2) O(6) 26(1) yes
O(5) Pd(2) P(2) C(21) 142(1) yes
O(5) Pd(2) P(2) C(24) -88(1) yes
O(5) Pd(2) C(14) C(15) 4.7(6) yes
O(5) Pd(2) C(14) C(19) -177.2(5) yes
O(6) P(2) Pd(2) C(14) -1.0(2) yes
O(6) P(2) C(21) C(22) 71.7(7) yes
O(6) P(2) C(21) C(23) -53.9(6) yes
O(6) P(2) C(24) C(25) 172.7(6) yes
O(6) P(2) C(24) C(26) -61.2(6) yes
O(6) C(19) C(14) C(15) 179.3(5) yes
O(6) C(19) C(18) C(17) -179.8(5) yes
C(1) Pd(1) P(1) C(8) 118.1(3) yes
C(1) Pd(1) P(1) C(11) -112.6(3) yes
C(1) C(2) C(3) C(4) 1(1) yes
C(1) C(6) C(5) C(4) -5.0(10) yes
C(2) C(1) C(6) C(5) 6.3(9) yes
C(2) C(3) C(4) C(5) 0(1) yes
C(2) C(3) C(4) C(7) -179.5(7) yes
C(3) C(2) C(1) C(6) -4.4(10) yes
C(3) C(4) C(5) C(6) 1.6(10) yes
C(6) O(3) P(1) C(8) -129.3(4) yes
C(6) O(3) P(1) C(11) 118.4(4) yes
C(6) C(5) C(4) C(7) -179.1(6) yes
C(8) P(1) C(11) C(12) -60.2(8) yes
C(8) P(1) C(11) C(13) 171.9(7) yes
C(9) C(8) P(1) C(11) 172.7(6) yes
C(10) C(8) P(1) C(11) -62.0(7) yes
C(14) Pd(2) P(2) C(21) 114.9(3) yes
C(14) Pd(2) P(2) C(24) -116.4(3) yes
C(14) C(15) C(16) C(17) 0(1) yes
C(14) C(19) C(18) C(17) 2.6(10) yes
C(15) C(14) C(19) C(18) -3.0(9) yes
C(15) C(16) C(17) C(18) 0(1) yes
C(15) C(16) C(17) C(20) 179.6(7) yes
C(16) C(15) C(14) C(19) 1.8(10) yes
C(16) C(17) C(18) C(19) -1.0(10) yes
C(19) O(6) P(2) C(21) -122.6(4) yes
C(19) O(6) P(2) C(24) 125.6(4) yes
C(19) C(18) C(17) C(20) 179.3(6) yes
C(21) P(2) C(24) C(25) 64.0(7) yes
C(21) P(2) C(24) C(26) -170.0(6) yes
C(22) C(21) P(2) C(24) -179.7(7) yes
C(23) C(21) P(2) C(24) 54.7(6) yes
C(23) C(21) P(2) C(24) 54.7(6) yes
